data_7720455
loop_
_publ_author_name
'Pillay, Michael N.'
'Li, Min-Chi'
'Ni, Yu-Rong'
'Yen, Wei-Jung'
'Chiu, Tzu-Hao'
'Wang, Xiaoping'
'Saillard, Jean-Yves'
'Liu, C. W.'

_publ_section_title
;
 Solving the P-O/P-OH riddle: direct synthesis and neutron diffraction
 characterization of dianionic dithiophosphonates.
;
_journal_issue 4
_journal_name_full 'Dalton transactions (Cambridge, England : 2003)'
_journal_page_first 1637
_journal_page_last 1641
_journal_paper_doi 10.1039/d5dt02816g
_journal_volume 55
_journal_year 2026
_chemical_formula_moiety 'C14 H14 O4 P2 Pd S4, 2(H4 N), H2 O'
_chemical_formula_sum 'C14 H24 N2 O5 P2 Pd S4'
_chemical_formula_weight 596.93
_space_group_crystal_system monoclinic
_space_group_IT_number 14
_space_group_name_Hall '-P 2ybc'
_space_group_name_H-M_alt 'P 1 21/c 1'
_atom_sites_solution_hydrogens mixed
_atom_sites_solution_primary dual
_audit_creation_date 2025-12-15
_audit_creation_method
;
Olex2 1.5-ac7-013
(compiled 2025.01.02 svn.rf662f148 for Rigaku Oxford Diffraction, GUI svn.r7109)
;
_audit_update_record
;
2025-12-16 deposited with the CCDC.	2025-12-23 downloaded from the CCDC.
;
_cell_angle_alpha 90
_cell_angle_beta 112.913(2)
_cell_angle_gamma 90
_cell_formula_units_Z 4
_cell_length_a 16.5343(2)
_cell_length_b 10.61910(10)
_cell_length_c 14.4834(2)
_cell_measurement_reflns_used 12645
_cell_measurement_temperature 293.15(10)
_cell_measurement_theta_max 77.5490
_cell_measurement_theta_min 2.9340
_cell_volume 2342.34(6)
_computing_cell_refinement 'CrysAlisPro 1.171.44.120a (Rigaku OD, 2025)'
_computing_data_collection 'CrysAlisPro system (CCD 44.120a 64-bit (release 22-08-2025))'
_computing_data_reduction 'CrysAlisPro 1.171.44.120a (Rigaku OD, 2025)'
_computing_molecular_graphics 'Olex2 1.5-ac7-013 (Dolomanov et al., 2009)'
_computing_publication_material 'Olex2 1.5-ac7-013 (Dolomanov et al., 2009)'
_computing_structure_refinement 'XL  (Sheldrick, 2008)'
_computing_structure_solution 'SHELXT 2018/2 (Sheldrick, 2018)'
_diffrn_ambient_environment air
_diffrn_ambient_temperature 293.15(10)
_diffrn_detector 'Hybrid Pixel Array Detector'
_diffrn_detector_area_resol_mean 10.0000
_diffrn_detector_type 'HyPix-Arc 100'
_diffrn_measured_fraction_theta_full 1.000
_diffrn_measured_fraction_theta_max 0.956
_diffrn_measurement_details
;
List of Runs (angles in degrees, time in seconds):

  # Type    Start    End  Width  t~exp~   \w     \q     \k     \f   Frames
#--------------------------------------------------------------------------
  1  \w     37.00  73.00   0.50    0.07    --  103.98 -77.00-180.00   72
  2  \w     37.00  73.00   0.50    0.07    --  103.98 -77.00 -60.00   72
  3  \w    -17.00  66.00   0.50    0.07    --   51.62 -73.00 147.00  166
  4  \w     37.00  73.00   0.50    0.07    --  103.98 -77.00 120.00   72
  5  \w     36.00  67.00   0.50    0.07    --  103.98 -73.00 147.00   62
  6  \w    103.00 150.00   0.50    0.07    --  103.98  15.00  90.00   94
  7  \w    103.00 150.00   0.50    0.07    --  103.98  15.00  60.00   94
  8  \w    103.00 150.00   0.50    0.07    --  103.98  15.00   0.00   94
  9  \w     99.00 172.00   0.50    0.07    --  103.98  73.00 -83.00  146
 10  \w    104.00 171.00   0.50    0.07    --  103.98  30.00-150.00  134
 11  \w     79.00 124.00   0.50    0.07    --   51.62  57.00-120.00   90
 12  \w    -22.00  20.00   0.50    0.07    --  -54.87  38.00 -90.00   84
 13  \w    -67.00  14.00   0.50    0.07    --  -54.87  73.00 -83.00  162
 14  \w    -73.00 -26.00   0.50    0.07    --  -92.65  77.00-120.00   94
 15  \w    -67.00 -24.00   0.50    0.07    --  -92.65  73.00 -83.00   86
 16  \w    -51.00 -21.00   0.50    0.07    --  -92.65  61.00  30.00   60
 17  \w    -51.00 -21.00   0.50    0.07    --  -92.65  61.00 -30.00   60
 18  \w    -51.00 -21.00   0.50    0.07    --  -92.65  61.00  90.00   60
 19  \w    -22.00  20.00   0.50    0.07    --  -54.87  38.00  30.00   84
 20  \w    -51.00 -21.00   0.50    0.07    --  -92.65  61.00-120.00   60
 21  \w    -51.00 -21.00   0.50    0.07    --  -92.65  61.00-150.00   60
 22  \w     35.00  92.00   0.50    0.07    --  103.98 -95.00-150.00  114
 23  \w   -130.00 -74.00   0.50    0.07    --  -54.87 -38.00 -90.00  112
 24  \w   -164.00 -87.00   0.50    0.07    --  -92.65-125.00-120.00  154
 25  \w   -164.00 -84.00   0.50    0.07    --  -92.65 -61.00-180.00  160
 26  \w   -127.00 -79.00   0.50    0.07    --  -54.87 -57.00   0.00   96
 27  \w   -161.00 -98.00   0.50    0.07    --  -92.65 -73.00 147.00  126
;
_diffrn_measurement_device 'four-circle diffractometer'
_diffrn_measurement_device_type 'XtaLAB Synergy, Single source at home/near, HyPix-Arc 100'
_diffrn_measurement_method '\w scans'
_diffrn_orient_matrix_type 'CrysAlisPro convention (1999,Acta A55,543-557)'
_diffrn_orient_matrix_UB_11 -0.0133595000
_diffrn_orient_matrix_UB_12 0.0992593000
_diffrn_orient_matrix_UB_13 -0.0822223000
_diffrn_orient_matrix_UB_21 -0.0727896000
_diffrn_orient_matrix_UB_22 0.0626031000
_diffrn_orient_matrix_UB_23 0.0255362000
_diffrn_orient_matrix_UB_31 0.0689643000
_diffrn_orient_matrix_UB_32 0.0852990000
_diffrn_orient_matrix_UB_33 0.0769412000
_diffrn_radiation_monochromator mirror
_diffrn_radiation_probe x-ray
_diffrn_radiation_type 'Cu K\a'
_diffrn_radiation_wavelength 1.54184
_diffrn_reflns_av_R_equivalents 0.0682
_diffrn_reflns_av_unetI/netI 0.0408
_diffrn_reflns_Laue_measured_fraction_full 1.000
_diffrn_reflns_Laue_measured_fraction_max 0.956
_diffrn_reflns_limit_h_max 20
_diffrn_reflns_limit_h_min -20
_diffrn_reflns_limit_k_max 12
_diffrn_reflns_limit_k_min -12
_diffrn_reflns_limit_l_max 18
_diffrn_reflns_limit_l_min -17
_diffrn_reflns_number 23412
_diffrn_reflns_point_group_measured_fraction_full 1.000
_diffrn_reflns_point_group_measured_fraction_max 0.956
_diffrn_reflns_theta_full 67.684
_diffrn_reflns_theta_max 77.878
_diffrn_reflns_theta_min 2.902
_diffrn_source 'micro-focus sealed X-ray tube'
_diffrn_source_type 'PhotonJet (Cu) X-ray Source'
_exptl_absorpt_coefficient_mu 11.267
_exptl_absorpt_correction_T_max 0.154
_exptl_absorpt_correction_T_min 0.007
_exptl_absorpt_correction_type gaussian
_exptl_absorpt_process_details
;
CrysAlisPro 1.171.44.120a (Rigaku Oxford Diffraction, 2025)
Numerical absorption correction based on gaussian integration over
a multifaceted crystal model
Empirical absorption correction using spherical harmonics,
implemented in SCALE3 ABSPACK scaling algorithm.
;
_exptl_crystal_colour red
_exptl_crystal_colour_primary red
_exptl_crystal_density_diffrn 1.693
_exptl_crystal_description prism
_exptl_crystal_F_000 1208
_exptl_crystal_size_max 0.25
_exptl_crystal_size_mid 0.16
_exptl_crystal_size_min 0.1
_refine_diff_density_max 1.139
_refine_diff_density_min -1.078
_refine_diff_density_rms 0.125
_refine_ls_extinction_method none
_refine_ls_goodness_of_fit_ref 1.060
_refine_ls_hydrogen_treatment mixed
_refine_ls_matrix_type full
_refine_ls_number_parameters 285
_refine_ls_number_reflns 4782
_refine_ls_number_restraints 0
_refine_ls_restrained_S_all 1.060
_refine_ls_R_factor_all 0.0510
_refine_ls_R_factor_gt 0.0493
_refine_ls_shift/su_max 0.001
_refine_ls_shift/su_mean 0.000
_refine_ls_structure_factor_coef Fsqd
_refine_ls_weighting_details 'w=1/[\s^2^(Fo^2^)+(0.0946P)^2^+0.0431P] where P=(Fo^2^+2Fc^2^)/3'
_refine_ls_weighting_scheme calc
_refine_ls_wR_factor_gt 0.1280
_refine_ls_wR_factor_ref 0.1302
_reflns_Friedel_coverage 0.000
_reflns_number_gt 4470
_reflns_number_total 4782
_reflns_threshold_expression 'I > 2\s(I)'
_cod_data_source_file d5dt02816g2.cif
_cod_data_source_block 2
_cod_database_code 7720455
_shelx_shelxl_version_number 2019/3
_chemical_oxdiff_formula 'Pd S P O C H'
_shelx_space_group_comment
;
The symmetry employed for this shelxl refinement is uniquely defined
by the following loop, which should always be used as a source of
symmetry information in preference to the above space-group names.
They are only intended as comments.
;
_shelx_estimated_absorpt_t_max 0.399
_shelx_estimated_absorpt_t_min 0.165
_diffrn_oxdiff_digest_od_ed
;

;
_diffrn_oxdiff_measurement_exp_name 250825d.par
_olex2_refinement_description
;
1. Fixed Uiso
 At 1.5 times of:
  All C(H,H,H) groups, H1A of C2, All N(H,H,H,H) groups, All O(H,H) groups
 At 1.2 times of:
  H13 of C13, H12 of C12, H9 of C9, H10 of C10, H2 of C2, H6 of C6, H3 of C3,
  H5 of C5
2.a Aromatic/amide H refined with riding coordinates:
 C2(H2), C3(H3), C5(H5), C6(H6), C9(H9), C10(H10), C12(H12), C13(H13)
2.b Idealised Me refined as rotating group:
 C7(H7A,H7B,H7C), C14(H14A,H14B,H14C)
;
_olex2_submission_special_instructions 'No special instructions were received'
_oxdiff_exptl_absorpt_empirical_details
;
Empirical correction (ABSPACK) includes:
- Absorption correction using spherical harmonics
- Frame scaling
;
_oxdiff_exptl_absorpt_empirical_full_max 1.774
_oxdiff_exptl_absorpt_empirical_full_min 0.530

loop_
_space_group_symop_operation_xyz
'x, y, z'
'-x, y+1/2, -z+1/2'
'-x, -y, -z'
'x, -y-1/2, z-1/2'

loop_
_atom_site_label
_atom_site_type_symbol
_atom_site_fract_x
_atom_site_fract_y
_atom_site_fract_z
_atom_site_U_iso_or_equiv
_atom_site_adp_type
_atom_site_occupancy
_atom_site_site_symmetry_order
_atom_site_calc_flag
_atom_site_refinement_flags_posn
_atom_site_refinement_flags_adp
_atom_site_refinement_flags_occupancy
_atom_site_disorder_assembly
_atom_site_disorder_group
Pd1 Pd 0.16410(2) 0.64328(2) 0.46731(2) 0.05077(13) Uani 1 1 d . . . . .
S1 S 0.18412(5) 0.55289(8) 0.33106(6) 0.0562(2) Uani 1 1 d . . . . .
S2 S 0.15423(6) 0.43414(9) 0.51223(7) 0.0619(2) Uani 1 1 d . . . . .
S3 S 0.16602(6) 0.85025(8) 0.41526(7) 0.0581(2) Uani 1 1 d . . . . .
S4 S 0.15160(6) 0.73814(9) 0.60690(7) 0.0613(2) Uani 1 1 d . . . . .
P1 P 0.18724(5) 0.38130(8) 0.39537(7) 0.0539(2) Uani 1 1 d . . . . .
P2 P 0.17650(5) 0.90718(8) 0.55473(6) 0.0537(2) Uani 1 1 d . . . . .
O1 O 0.12694(17) 0.2831(3) 0.3281(2) 0.0666(6) Uani 1 1 d . . . . .
N1 N 0.0603(2) 0.2776(3) 0.1247(3) 0.0653(7) Uani 1 1 d . . . . .
N2 N 0.0193(2) 0.1038(4) 0.3529(3) 0.0672(8) Uani 1 1 d . . . . .
H2A H 0.046(4) 0.166(6) 0.351(5) 0.101 Uiso 1 1 d . U . . .
H2B H 0.046(4) 0.058(6) 0.414(5) 0.101 Uiso 1 1 d . U . . .
H2C H -0.024(4) 0.145(5) 0.357(5) 0.101 Uiso 1 1 d . U . . .
H2D H 0.012(4) 0.054(6) 0.308(5) 0.101 Uiso 1 1 d . U . . .
C1 C 0.2971(2) 0.3194(3) 0.4423(3) 0.0566(7) Uani 1 1 d . . . . .
O2 O 0.11330(16) 1.0117(2) 0.5516(2) 0.0628(6) Uani 1 1 d . . . . .
O3 O 0.54785(19) 0.1671(3) 0.5603(3) 0.0782(8) Uani 1 1 d . . . . .
O4 O 0.54110(19) 1.0788(3) 0.7912(3) 0.0889(9) Uani 1 1 d . . . . .
O5 O 0.0465(2) 0.0045(3) 0.1782(3) 0.0840(8) Uani 1 1 d . . . . .
H5A H 0.098(5) -0.038(7) 0.193(6) 0.126 Uiso 1 1 d . U . . .
H5B H 0.002(5) -0.022(7) 0.120(6) 0.126 Uiso 1 1 d . U . . .
C2 C 0.3123(3) 0.1920(4) 0.4356(3) 0.0648(8) Uani 1 1 d . . . . .
H2 H 0.265231 0.138189 0.403966 0.078 Uiso 1 1 calc R U . . .
H1A H 0.082(4) 0.344(6) 0.100(5) 0.097 Uiso 1 1 d . U . . .
C3 C 0.3966(3) 0.1439(4) 0.4752(4) 0.0719(10) Uani 1 1 d . . . . .
H3 H 0.406015 0.058230 0.470449 0.086 Uiso 1 1 calc R U . . .
H1B H 0.077(4) 0.292(6) 0.198(5) 0.108 Uiso 1 1 d . U . . .
H1C H 0.086(4) 0.199(7) 0.101(5) 0.108 Uiso 1 1 d . U . . .
H1D H 0.007(4) 0.282(6) 0.100(5) 0.108 Uiso 1 1 d . U . . .
C4 C 0.4670(2) 0.2233(4) 0.5220(3) 0.0638(8) Uani 1 1 d . . . . .
C5 C 0.4534(3) 0.3503(4) 0.5291(3) 0.0682(9) Uani 1 1 d . . . . .
H5 H 0.500725 0.403860 0.560428 0.082 Uiso 1 1 calc R U . . .
C6 C 0.3689(2) 0.3976(4) 0.4892(3) 0.0648(8) Uani 1 1 d . . . . .
H6 H 0.359874 0.483359 0.493890 0.078 Uiso 1 1 calc R U . . .
C7 C 0.6222(3) 0.2442(5) 0.6106(5) 0.0913(14) Uani 1 1 d . . . . .
H7A H 0.674183 0.193160 0.634116 0.137 Uiso 1 1 calc R U . . .
H7B H 0.615666 0.284823 0.666528 0.137 Uiso 1 1 calc R U . . .
H7C H 0.626938 0.306853 0.565169 0.137 Uiso 1 1 calc R U . . .
C8 C 0.2878(2) 0.9563(3) 0.6267(3) 0.0574(7) Uani 1 1 d . . . . .
C9 C 0.3581(3) 0.8844(4) 0.6284(3) 0.0699(9) Uani 1 1 d . . . . .
H9 H 0.347757 0.808630 0.593426 0.084 Uiso 1 1 calc R U . . .
C10 C 0.4435(3) 0.9234(4) 0.6813(4) 0.0740(10) Uani 1 1 d . . . . .
H10 H 0.490179 0.875362 0.680197 0.089 Uiso 1 1 calc R U . . .
C11 C 0.4594(3) 1.0342(4) 0.7358(3) 0.0722(10) Uani 1 1 d . . . . .
C12 C 0.3900(3) 1.1039(5) 0.7371(4) 0.0765(10) Uani 1 1 d . . . . .
H12 H 0.400614 1.176841 0.775606 0.092 Uiso 1 1 calc R U . . .
C13 C 0.3047(3) 1.0671(4) 0.6821(3) 0.0704(9) Uani 1 1 d . . . . .
H13 H 0.258271 1.116556 0.682171 0.085 Uiso 1 1 calc R U . . .
C14 C 0.6146(3) 1.0151(6) 0.7850(4) 0.0928(15) Uani 1 1 d . . . . .
H14A H 0.667559 1.058879 0.824790 0.139 Uiso 1 1 calc R U . . .
H14B H 0.608849 1.012752 0.716472 0.139 Uiso 1 1 calc R U . . .
H14C H 0.617042 0.930640 0.809651 0.139 Uiso 1 1 calc R U . . .

loop_
_atom_site_aniso_label
_atom_site_aniso_U_11
_atom_site_aniso_U_22
_atom_site_aniso_U_33
_atom_site_aniso_U_23
_atom_site_aniso_U_13
_atom_site_aniso_U_12
Pd1 0.05456(18) 0.04625(19) 0.05108(17) -0.00164(8) 0.02009(12) -0.00032(8)
S1 0.0671(4) 0.0513(4) 0.0507(4) 0.0017(3) 0.0234(3) 0.0024(3)
S2 0.0798(5) 0.0515(5) 0.0624(5) 0.0005(3) 0.0363(4) -0.0023(4)
S3 0.0707(5) 0.0496(5) 0.0560(4) 0.0017(3) 0.0267(4) 0.0030(3)
S4 0.0785(5) 0.0519(5) 0.0618(5) -0.0024(4) 0.0362(4) -0.0042(4)
P1 0.0609(4) 0.0473(4) 0.0523(4) -0.0031(3) 0.0208(3) -0.0040(3)
P2 0.0597(4) 0.0476(5) 0.0545(4) -0.0018(3) 0.0229(3) 0.0004(3)
O1 0.0748(14) 0.0589(14) 0.0617(14) -0.0091(11) 0.0216(11) -0.0123(11)
N1 0.0728(17) 0.0542(17) 0.0658(19) 0.0028(14) 0.0236(14) -0.0038(15)
N2 0.0666(17) 0.068(2) 0.0664(19) 0.0048(17) 0.0255(15) -0.0038(16)
C1 0.0658(17) 0.0476(17) 0.0555(17) -0.0002(14) 0.0227(14) 0.0012(14)
O2 0.0686(13) 0.0555(14) 0.0636(14) -0.0028(11) 0.0249(11) 0.0071(11)
O3 0.0730(15) 0.0665(17) 0.095(2) 0.0070(15) 0.0329(15) 0.0165(13)
O4 0.0720(16) 0.093(2) 0.085(2) -0.0053(18) 0.0131(14) -0.0194(16)
O5 0.0880(19) 0.080(2) 0.084(2) -0.0062(16) 0.0333(16) 0.0070(16)
C2 0.074(2) 0.0491(19) 0.071(2) -0.0039(16) 0.0273(17) -0.0028(15)
C3 0.085(3) 0.050(2) 0.081(3) -0.0016(17) 0.032(2) 0.0062(16)
C4 0.0700(18) 0.061(2) 0.0625(19) 0.0070(16) 0.0276(15) 0.0096(16)
C5 0.067(2) 0.056(2) 0.074(2) -0.0007(16) 0.0195(18) -0.0011(15)
C6 0.0710(19) 0.0481(18) 0.072(2) -0.0024(16) 0.0236(17) 0.0024(15)
C7 0.067(2) 0.087(3) 0.118(4) 0.001(3) 0.034(2) 0.006(2)
C8 0.0628(17) 0.0551(18) 0.0544(16) 0.0011(14) 0.0230(14) -0.0023(14)
C9 0.068(2) 0.062(2) 0.076(2) -0.0071(19) 0.0236(18) -0.0003(17)
C10 0.0640(19) 0.071(3) 0.081(3) 0.001(2) 0.0213(18) 0.0029(17)
C11 0.0693(19) 0.073(3) 0.064(2) 0.0032(19) 0.0151(16) -0.0139(18)
C12 0.082(2) 0.067(2) 0.077(3) -0.016(2) 0.027(2) -0.015(2)
C13 0.072(2) 0.062(2) 0.079(2) -0.0127(19) 0.0313(18) -0.0081(17)
C14 0.064(2) 0.115(4) 0.086(3) 0.008(3) 0.014(2) -0.013(2)

loop_
_atom_type_symbol
_atom_type_description
_atom_type_scat_dispersion_real
_atom_type_scat_dispersion_imag
_atom_type_scat_source
C C 0.0181 0.0091 'International Tables Vol C Tables 4.2.6.8 and 6.1.1.4'
H H 0.0000 0.0000 'International Tables Vol C Tables 4.2.6.8 and 6.1.1.4'
N N 0.0311 0.0180 'International Tables Vol C Tables 4.2.6.8 and 6.1.1.4'
O O 0.0492 0.0322 'International Tables Vol C Tables 4.2.6.8 and 6.1.1.4'
P P 0.2955 0.4335 'International Tables Vol C Tables 4.2.6.8 and 6.1.1.4'
Pd Pd 0.1215 3.9337 'International Tables Vol C Tables 4.2.6.8 and 6.1.1.4'
S S 0.3331 0.5567 'International Tables Vol C Tables 4.2.6.8 and 6.1.1.4'

loop_
_exptl_crystal_face_index_h
_exptl_crystal_face_index_k
_exptl_crystal_face_index_l
_exptl_crystal_face_perp_dist
-1 2 2 0.0761
1 -1 -1 0.0757
1 0 0 0.0446
-1 0 0 0.0554
1 1 1 0.0834
-1 -1 -1 0.0893
-1 1 -1 0.0902
1 -1 1 0.1049
0 -1 0 0.0922
0 1 0 0.0880
-1 -1 1 0.0929
1 1 -1 0.0685

loop_
_geom_angle_atom_site_label_1
_geom_angle_atom_site_label_2
_geom_angle_atom_site_label_3
_geom_angle
_geom_angle_site_symmetry_1
_geom_angle_site_symmetry_3
_geom_angle_publ_flag
S1 Pd1 S2 83.84(3) . . ?
S1 Pd1 S4 176.97(3) . . ?
S2 Pd1 S4 97.43(3) . . ?
S3 Pd1 S1 95.18(3) . . ?
S3 Pd1 S2 176.72(3) . . ?
S3 Pd1 S4 83.69(3) . . ?
P1 S1 Pd1 88.16(4) . . ?
P1 S2 Pd1 87.73(4) . . ?
P2 S3 Pd1 88.05(4) . . ?
P2 S4 Pd1 87.74(4) . . ?
S1 P1 S2 99.51(5) . . ?
O1 P1 S1 115.47(12) . . ?
O1 P1 S2 113.68(11) . . ?
O1 P1 C1 107.94(16) . . ?
C1 P1 S1 109.98(12) . . ?
C1 P1 S2 110.05(12) . . ?
S3 P2 S4 98.79(5) . . ?
O2 P2 S3 113.22(11) . . ?
O2 P2 S4 114.70(11) . . ?
O2 P2 C8 110.04(16) . . ?
C8 P2 S3 109.31(12) . . ?
C8 P2 S4 110.27(12) . . ?
H1A N1 H1B 108(5) . . ?
H1A N1 H1C 102(5) . . ?
H1A N1 H1D 107(6) . . ?
H1B N1 H1C 120(5) . . ?
H1B N1 H1D 105(5) . . ?
H1C N1 H1D 114(6) . . ?
H2A N2 H2B 113(6) . . ?
H2A N2 H2C 94(5) . . ?
H2A N2 H2D 115(6) . . ?
H2B N2 H2C 107(6) . . ?
H2B N2 H2D 106(6) . . ?
H2C N2 H2D 121(6) . . ?
C2 C1 P1 121.0(3) . . ?
C2 C1 C6 118.3(3) . . ?
C6 C1 P1 120.7(3) . . ?
C4 O3 C7 118.1(3) . . ?
C11 O4 C14 118.3(4) . . ?
H5A O5 H5B 114(6) . . ?
C1 C2 H2 119.6 . . ?
C3 C2 C1 120.8(4) . . ?
C3 C2 H2 119.6 . . ?
C2 C3 H3 120.1 . . ?
C4 C3 C2 119.9(3) . . ?
C4 C3 H3 120.1 . . ?
O3 C4 C3 115.8(4) . . ?
O3 C4 C5 123.9(4) . . ?
C5 C4 C3 120.2(3) . . ?
C4 C5 H5 120.3 . . ?
C4 C5 C6 119.5(4) . . ?
C6 C5 H5 120.3 . . ?
C1 C6 H6 119.3 . . ?
C5 C6 C1 121.3(4) . . ?
C5 C6 H6 119.3 . . ?
O3 C7 H7A 109.5 . . ?
O3 C7 H7B 109.5 . . ?
O3 C7 H7C 109.5 . . ?
H7A C7 H7B 109.5 . . ?
H7A C7 H7C 109.5 . . ?
H7B C7 H7C 109.5 . . ?
C9 C8 P2 120.8(3) . . ?
C9 C8 C13 118.6(3) . . ?
C13 C8 P2 120.6(3) . . ?
C8 C9 H9 119.5 . . ?
C10 C9 C8 121.0(4) . . ?
C10 C9 H9 119.5 . . ?
C9 C10 H10 120.1 . . ?
C9 C10 C11 119.8(4) . . ?
C11 C10 H10 120.1 . . ?
O4 C11 C10 123.8(4) . . ?
O4 C11 C12 116.6(4) . . ?
C12 C11 C10 119.5(4) . . ?
C11 C12 H12 119.6 . . ?
C11 C12 C13 120.8(4) . . ?
C13 C12 H12 119.6 . . ?
C8 C13 H13 119.9 . . ?
C12 C13 C8 120.3(4) . . ?
C12 C13 H13 119.9 . . ?
O4 C14 H14A 109.5 . . ?
O4 C14 H14B 109.5 . . ?
O4 C14 H14C 109.5 . . ?
H14A C14 H14B 109.5 . . ?
H14A C14 H14C 109.5 . . ?
H14B C14 H14C 109.5 . . ?

loop_
_geom_bond_atom_site_label_1
_geom_bond_atom_site_label_2
_geom_bond_distance
_geom_bond_site_symmetry_2
_geom_bond_publ_flag
Pd1 S1 2.3309(8) . ?
Pd1 S2 2.3377(9) . ?
Pd1 S3 2.3277(9) . ?
Pd1 S4 2.3390(9) . ?
S1 P1 2.0378(13) . ?
S2 P1 2.0485(12) . ?
S3 P2 2.0501(12) . ?
S4 P2 2.0506(13) . ?
P1 O1 1.508(3) . ?
P1 C1 1.799(4) . ?
P2 O2 1.513(3) . ?
P2 C8 1.803(3) . ?
N1 H1A 0.92(6) . ?
N1 H1B 1.00(7) . ?
N1 H1C 1.05(7) . ?
N1 H1D 0.82(6) . ?
N2 H2A 0.80(6) . ?
N2 H2B 0.95(7) . ?
N2 H2C 0.86(6) . ?
N2 H2D 0.81(7) . ?
C1 C2 1.386(5) . ?
C1 C6 1.390(5) . ?
O3 C4 1.369(4) . ?
O3 C7 1.419(6) . ?
O4 C11 1.360(5) . ?
O4 C14 1.424(7) . ?
O5 H5A 0.92(7) . ?
O5 H5B 0.92(8) . ?
C2 H2 0.9300 . ?
C2 C3 1.382(6) . ?
C3 H3 0.9300 . ?
C3 C4 1.382(6) . ?
C4 C5 1.378(5) . ?
C5 H5 0.9300 . ?
C5 C6 1.381(5) . ?
C6 H6 0.9300 . ?
C7 H7A 0.9600 . ?
C7 H7B 0.9600 . ?
C7 H7C 0.9600 . ?
C8 C9 1.384(5) . ?
C8 C13 1.390(5) . ?
C9 H9 0.9300 . ?
C9 C10 1.382(6) . ?
C10 H10 0.9300 . ?
C10 C11 1.384(6) . ?
C11 C12 1.372(7) . ?
C12 H12 0.9300 . ?
C12 C13 1.379(6) . ?
C13 H13 0.9300 . ?
C14 H14A 0.9600 . ?
C14 H14B 0.9600 . ?
C14 H14C 0.9600 . ?

loop_
_geom_torsion_atom_site_label_1
_geom_torsion_atom_site_label_2
_geom_torsion_atom_site_label_3
_geom_torsion_atom_site_label_4
_geom_torsion
_geom_torsion_site_symmetry_1
_geom_torsion_site_symmetry_2
_geom_torsion_site_symmetry_3
_geom_torsion_site_symmetry_4
_geom_torsion_publ_flag
S1 P1 C1 C2 -142.3(3) . . . . ?
S1 P1 C1 C6 39.8(3) . . . . ?
S2 P1 C1 C2 109.0(3) . . . . ?
S2 P1 C1 C6 -68.8(3) . . . . ?
S3 P2 C8 C9 -45.7(4) . . . . ?
S3 P2 C8 C13 134.7(3) . . . . ?
S4 P2 C8 C9 61.9(3) . . . . ?
S4 P2 C8 C13 -117.7(3) . . . . ?
P1 C1 C2 C3 -177.4(3) . . . . ?
P1 C1 C6 C5 177.4(3) . . . . ?
P2 C8 C9 C10 178.2(3) . . . . ?
P2 C8 C13 C12 179.9(4) . . . . ?
O1 P1 C1 C2 -15.5(4) . . . . ?
O1 P1 C1 C6 166.6(3) . . . . ?
C1 C2 C3 C4 -0.2(7) . . . . ?
O2 P2 C8 C9 -170.6(3) . . . . ?
O2 P2 C8 C13 9.8(4) . . . . ?
O3 C4 C5 C6 -179.0(4) . . . . ?
O4 C11 C12 C13 179.1(4) . . . . ?
C2 C1 C6 C5 -0.5(6) . . . . ?
C2 C3 C4 O3 179.1(4) . . . . ?
C2 C3 C4 C5 -0.1(7) . . . . ?
C3 C4 C5 C6 0.1(7) . . . . ?
C4 C5 C6 C1 0.2(7) . . . . ?
C6 C1 C2 C3 0.5(6) . . . . ?
C7 O3 C4 C3 -178.9(4) . . . . ?
C7 O3 C4 C5 0.2(6) . . . . ?
C8 C9 C10 C11 1.9(7) . . . . ?
C9 C8 C13 C12 0.2(6) . . . . ?
C9 C10 C11 O4 178.9(4) . . . . ?
C9 C10 C11 C12 0.3(7) . . . . ?
C10 C11 C12 C13 -2.2(7) . . . . ?
C11 C12 C13 C8 1.9(7) . . . . ?
C13 C8 C9 C10 -2.1(6) . . . . ?
C14 O4 C11 C10 6.6(6) . . . . ?
C14 O4 C11 C12 -174.7(5) . . . . ?

loop_
_exptl_oxdiff_crystal_face_indexfrac_h
_exptl_oxdiff_crystal_face_indexfrac_k
_exptl_oxdiff_crystal_face_indexfrac_l
_exptl_oxdiff_crystal_face_x
_exptl_oxdiff_crystal_face_y
_exptl_oxdiff_crystal_face_z
-0.9969 2.0007 1.9993 0.0475 0.2489 0.2557
0.9987 -1.0005 -0.9999 -0.0304 -0.1609 -0.0934
1.0004 -0.0003 -0.0006 -0.0134 -0.0729 0.0689
-1.0004 0.0003 0.0006 0.0134 0.0729 -0.0689
1.0021 0.9998 0.9988 0.0037 0.0152 0.2312
-1.0021 -0.9998 -0.9988 -0.0037 -0.0152 -0.2312
-0.9998 1.0005 -0.9992 0.1948 0.1099 -0.0605
0.9998 -1.0005 0.9992 -0.1948 -0.1099 0.0605
-0.0012 -1.0002 0.0002 -0.0993 -0.0625 -0.0854
0.0012 1.0002 -0.0002 0.0993 0.0625 0.0854
-1.0010 -0.9999 1.0003 -0.1681 0.0358 -0.0774
1.0010 0.9999 -1.0003 0.1681 -0.0358 0.0774
